data_4304873
loop_
_publ_author_name
'Daniel Rios'
'David M. Pham'
'James C. Fettinger'
'Marilyn M. Olmstead'
'Alan L. Balch'

_publ_section_title
;
Blue or Green Glowing Crystals of the Cation [Au{C(NHMe)2}2]+. Structural
Effects of Anions, Hydrogen Bonding, and Solvate Molecules on the
Luminescence of a Two-Coordinate Gold(I) Carbene Complex
;
_journal_name_full 'Inorganic Chemistry'
_journal_page_first 3442
_journal_page_last 3451
_journal_paper_doi 10.1021/ic702481v
_journal_volume 47
_journal_year 2008
_chemical_formula_moiety 'C6 H16 Au N4, As F6, 0.5(C6 H6)'
_chemical_formula_sum 'C9 H19 As Au F6 N4'
_chemical_formula_weight 569.17
_chemical_name_common '[Au(C(NHCH3)2)2]AsF6.0.5benzene'
_chemical_name_systematic
; 
 ? 
;
_space_group_IT_number 136
_symmetry_cell_setting tetragonal
_symmetry_space_group_name_Hall '-P 4n 2n'
_symmetry_space_group_name_H-M 'P 42/m n m'
_atom_sites_solution_hydrogens geom
_atom_sites_solution_primary direct
_atom_sites_solution_secondary difmap
_audit_creation_method SHELXL-97
_cell_angle_alpha 90.00
_cell_angle_beta 90.00
_cell_angle_gamma 90.00
_cell_formula_units_Z 4
_cell_length_a 15.9560(3)
_cell_length_b 15.9560(3)
_cell_length_c 6.3742(2)
_cell_measurement_reflns_used 8099
_cell_measurement_temperature 90(2)
_cell_measurement_theta_max 33.1
_cell_measurement_theta_min 2.55
_cell_volume 1622.83(7)
_computing_cell_refinement SAINT
_computing_data_collection 'Apex 2 1.0 Rev.27 (Bruker, 2004)'
_computing_data_reduction 'SAINT 7.12A (Bruker, 2004)'
_computing_molecular_graphics 'SHELXTL 5.1, XP (Sheldrick, 1994)'
_computing_publication_material 'SHELXL97 (Sheldrick, 1997)'
_computing_structure_refinement 'SHELXL97 (Sheldrick, 1997)'
_computing_structure_solution 'SHELXS97 (Sheldrick, 1997)'
_diffrn_ambient_temperature 90(2)
_diffrn_detector_area_resol_mean 8.3
_diffrn_measured_fraction_theta_full 0.997
_diffrn_measured_fraction_theta_max 0.997
_diffrn_measurement_device_type 'Bruker SMART Apex II'
_diffrn_measurement_method \w
_diffrn_radiation_monochromator graphite
_diffrn_radiation_source 'fine-focus sealed tube'
_diffrn_radiation_type MoK\a
_diffrn_radiation_wavelength 0.71073
_diffrn_reflns_av_R_equivalents 0.026
_diffrn_reflns_av_sigmaI/netI 0.010
_diffrn_reflns_limit_h_max 21
_diffrn_reflns_limit_h_min -21
_diffrn_reflns_limit_k_max 21
_diffrn_reflns_limit_k_min -21
_diffrn_reflns_limit_l_max 8
_diffrn_reflns_limit_l_min -8
_diffrn_reflns_number 19007
_diffrn_reflns_theta_full 28.26
_diffrn_reflns_theta_max 28.26
_diffrn_reflns_theta_min 3.44
_exptl_absorpt_coefficient_mu 11.147
_exptl_absorpt_correction_T_max 0.606
_exptl_absorpt_correction_T_min 0.402
_exptl_absorpt_correction_type multi-scan
_exptl_absorpt_process_details 'SADABS 2.10 (Sheldrick, 2003)'
_exptl_crystal_colour colorless
_exptl_crystal_density_diffrn 2.330
_exptl_crystal_density_method 'not measured'
_exptl_crystal_description needle
_exptl_crystal_F_000 1068
_exptl_crystal_size_max 0.10
_exptl_crystal_size_mid 0.08
_exptl_crystal_size_min 0.05
_refine_diff_density_max 0.464
_refine_diff_density_min -1.053
_refine_diff_density_rms 0.092
_refine_ls_extinction_method none
_refine_ls_goodness_of_fit_ref 1.147
_refine_ls_hydrogen_treatment constr
_refine_ls_matrix_type full
_refine_ls_number_parameters 85
_refine_ls_number_reflns 1151
_refine_ls_number_restraints 0
_refine_ls_restrained_S_all 1.147
_refine_ls_R_factor_all 0.0201
_refine_ls_R_factor_gt 0.0174
_refine_ls_shift/su_max 0.002
_refine_ls_shift/su_mean 0.000
_refine_ls_structure_factor_coef Fsqd
_refine_ls_weighting_details 'calc w=1/[\s^2^(Fo^2^)+(0.0128P)^2^+3.0396P] where P=(Fo^2^+2Fc^2^)/3'
_refine_ls_weighting_scheme calc
_refine_ls_wR_factor_gt 0.0359
_refine_ls_wR_factor_ref 0.0372
_reflns_number_gt 1060
_reflns_number_total 1151
_reflns_threshold_expression I>2\s(I)
_cod_data_source_file ic702481v-file002.cif
_cod_data_source_block cjc28
_cod_database_code 4304873

loop_
_symmetry_equiv_pos_as_xyz
'x, y, z'
'-x, -y, z'
'-y+1/2, x+1/2, z+1/2'
'y+1/2, -x+1/2, z+1/2'
'-x+1/2, y+1/2, -z+1/2'
'x+1/2, -y+1/2, -z+1/2'
'y, x, -z'
'-y, -x, -z'
'-x, -y, -z'
'x, y, -z'
'y-1/2, -x-1/2, -z-1/2'
'-y-1/2, x-1/2, -z-1/2'
'x-1/2, -y-1/2, z-1/2'
'-x-1/2, y-1/2, z-1/2'
'-y, -x, z'
'y, x, z'

loop_
_atom_site_label
_atom_site_type_symbol
_atom_site_fract_x
_atom_site_fract_y
_atom_site_fract_z
_atom_site_U_iso_or_equiv
_atom_site_adp_type
_atom_site_occupancy
_atom_site_symmetry_multiplicity
_atom_site_calc_flag
_atom_site_refinement_flags
_atom_site_disorder_assembly
_atom_site_disorder_group
Au1 Au 0.0000 0.5000 0.0000 0.01746(6) Uani 1 4 d S . .
N1 N 0.1138(2) 0.6496(2) 0.0000 0.0233(6) Uani 1 2 d S . .
H1 H 0.1640 0.6723 0.0000 0.028 Uiso 1 2 calc SR . .
N2 N 0.1811(2) 0.5256(2) 0.0000 0.0249(7) Uani 1 2 d S . .
H2 H 0.1785 0.4705 0.0000 0.030 Uiso 1 2 calc SR . .
C1 C 0.0419(3) 0.7060(2) 0.0000 0.0296(9) Uani 1 2 d S . .
H1A H -0.0099 0.6732 0.0000 0.044 Uiso 1 2 d SR . .
H1B H 0.0437 0.7414 0.1255 0.044 Uiso 1 1 d R . .
C2 C 0.2644(3) 0.5637(3) 0.0000 0.0327(9) Uani 1 2 d S . .
H2A H 0.3072 0.5195 0.0000 0.049 Uiso 1 2 d SR . .
H2B H 0.2710 0.5985 0.1255 0.049 Uiso 1 1 d R . .
C3 C 0.1089(2) 0.5673(2) 0.0000 0.0209(7) Uani 1 2 d S . .
C4 C 0.4389(15) 0.4389(15) 0.5000 0.09(4) Uani 0.50 4 d SP A 1
H4 H 0.3972 0.3972 0.5000 0.108 Uiso 0.50 4 d SP B 1
C5 C 0.4178(10) 0.5198(11) 0.5000 0.111(7) Uani 0.50 2 d SP A 1
H5 H 0.3578 0.5347 0.5000 0.133 Uiso 0.50 2 d SP C 1
C6 C 0.4508(12) 0.4508(12) 0.381(7) 0.084(11) Uani 0.50 2 d SP . 3
H6 H 0.4112 0.4112 0.3022 0.100 Uiso 0.50 2 d SP D 3
C7 C 0.5000 0.5000 0.274(4) 0.104(11) Uani 0.50 4 d SP . 3
H7 H 0.5000 0.5000 0.1188 0.125 Uiso 0.50 4 d SP E 3
As1 As 0.26488(2) 0.26488(2) 0.0000 0.01754(10) Uani 1 4 d S . .
F1 F 0.26562(13) 0.26562(13) 0.2702(3) 0.0356(5) Uani 1 2 d S F .
F2 F 0.1895(2) 0.1895(2) 0.0000 0.0499(11) Uani 0.90 4 d SP F 1
F3 F 0.1877(2) 0.33959(19) 0.0000 0.0438(8) Uani 0.90 2 d SP F 1
F4 F 0.34006(19) 0.34006(19) 0.0000 0.0652(15) Uani 0.90 4 d SP F 1
F5 F 0.1576(17) 0.2569(19) 0.0000 0.047(7) Uiso 0.10 2 d SP F 2
F6 F 0.2554(17) 0.3711(15) 0.0000 0.036(5) Uiso 0.10 2 d SP F 2

loop_
_atom_site_aniso_label
_atom_site_aniso_U_11
_atom_site_aniso_U_22
_atom_site_aniso_U_33
_atom_site_aniso_U_23
_atom_site_aniso_U_13
_atom_site_aniso_U_12
Au1 0.02207(10) 0.01840(10) 0.01191(9) 0.000 0.000 -0.00822(7)
N1 0.0264(16) 0.0217(15) 0.0217(15) 0.000 0.000 -0.0082(12)
N2 0.0277(17) 0.0222(15) 0.0248(15) 0.000 0.000 -0.0074(13)
C1 0.040(2) 0.0223(18) 0.0267(19) 0.000 0.000 -0.0039(17)
C2 0.0262(19) 0.033(2) 0.039(2) 0.000 0.000 -0.0055(17)
C3 0.0241(17) 0.0267(18) 0.0119(14) 0.000 0.000 -0.0100(14)
C4 0.019(6) 0.019(6) 0.23(11) 0.000 0.000 -0.006(7)
C5 0.057(9) 0.100(13) 0.18(2) 0.000 0.000 -0.033(9)
C6 0.051(8) 0.051(8) 0.15(4) -0.022(14) -0.022(14) 0.020(9)
C7 0.106(17) 0.106(17) 0.10(2) 0.000 0.000 0.080(19)
As1 0.01911(14) 0.01911(14) 0.0144(2) 0.000 0.000 0.0077(2)
F1 0.0460(8) 0.0460(8) 0.0148(10) -0.0002(7) -0.0002(7) 0.0251(12)
F2 0.0471(16) 0.0471(16) 0.055(3) 0.000 0.000 -0.012(2)
F3 0.058(2) 0.0482(18) 0.0256(14) 0.000 0.000 0.0394(16)
F4 0.068(2) 0.068(2) 0.060(3) 0.000 0.000 -0.043(3)

loop_
_atom_type_symbol
_atom_type_description
_atom_type_scat_dispersion_real
_atom_type_scat_dispersion_imag
_atom_type_scat_source
C C 0.0033 0.0016 'International Tables Vol C Tables 4.2.6.8 and 6.1.1.4'
H H 0.0000 0.0000 'International Tables Vol C Tables 4.2.6.8 and 6.1.1.4'
N N 0.0061 0.0033 'International Tables Vol C Tables 4.2.6.8 and 6.1.1.4'
F F 0.0171 0.0103 'International Tables Vol C Tables 4.2.6.8 and 6.1.1.4'
As As 0.0499 2.0058 'International Tables Vol C Tables 4.2.6.8 and 6.1.1.4'
Au Au -2.0133 8.8022 'International Tables Vol C Tables 4.2.6.8 and 6.1.1.4'

loop_
_geom_angle_atom_site_label_1
_geom_angle_atom_site_label_2
_geom_angle_atom_site_label_3
_geom_angle
_geom_angle_site_symmetry_1
_geom_angle_site_symmetry_3
_geom_angle_publ_flag
C3 Au1 C3 180.000(1) 9_565 . ?
C3 Au1 Au1 90.0 9_565 3_554 ?
C3 Au1 Au1 90.0 . 3_554 ?
C3 Au1 Au1 90.0 9_565 3 ?
C3 Au1 Au1 90.0 . 3 ?
Au1 Au1 Au1 180.0 3_554 3 ?
C3 N1 C1 124.8(3) . . ?
C3 N1 H1 117.6 . . ?
C1 N1 H1 117.6 . . ?
C3 N2 C2 125.5(3) . . ?
C3 N2 H2 117.3 . . ?
C2 N2 H2 117.3 . . ?
N1 C1 H1A 109.5 . . ?
N1 C1 H1B 109.5 . . ?
H1A C1 H1B 109.5 . . ?
N2 C2 H2A 109.5 . . ?
N2 C2 H2B 109.5 . . ?
H2A C2 H2B 109.5 . . ?
N1 C3 N2 116.6(3) . . ?
N1 C3 Au1 125.0(3) . . ?
N2 C3 Au1 118.3(3) . . ?
C5 C4 C5 119(3) . 7_556 ?
C5 C4 H4 120.3 . . ?
C5 C4 H6 103.0 . . ?
C4 C5 C5 120.3(13) . 15_665 ?
C4 C5 H5 118.6 . . ?
C5 C5 H5 121.1 15_665 . ?
C7 C6 C6 122(2) . 10_556 ?
C7 C6 H6 118.9 . . ?
C6 C6 H6 119.5 10_556 . ?
C6 C7 C6 117(4) 2_665 . ?
C6 C7 H7 121.6 2_665 . ?
C6 C7 H7 121.6 . . ?
F5 As1 F5 81(2) . 7 ?
F4 As1 F2 180.00(15) . . ?
F4 As1 F3 90.95(13) . 7 ?
F2 As1 F3 89.05(13) . 7 ?
F4 As1 F3 90.95(13) . . ?
F2 As1 F3 89.05(13) . . ?
F3 As1 F3 178.1(3) 7 . ?
F5 As1 F6 89.2(15) . . ?
F5 As1 F6 170.6(12) 7 . ?
F5 As1 F6 170.6(12) . 7 ?
F5 As1 F6 89.2(15) 7 7 ?
F5 As1 F1 90.42(8) . 10 ?
F5 As1 F1 90.42(8) 7 10 ?
F4 As1 F1 89.45(10) . 10 ?
F2 As1 F1 90.55(10) . 10 ?
F3 As1 F1 90.009(2) 7 10 ?
F3 As1 F1 90.009(2) . 10 ?
F6 As1 F1 89.64(7) . 10 ?
F6 As1 F1 89.64(7) 7 10 ?
F5 As1 F1 90.42(8) . . ?
F5 As1 F1 90.42(8) 7 . ?
F4 As1 F1 89.45(10) . . ?
F2 As1 F1 90.55(10) . . ?
F3 As1 F1 90.009(2) 7 . ?
F3 As1 F1 90.009(2) . . ?
F6 As1 F1 89.64(7) . . ?
F6 As1 F1 89.64(7) 7 . ?
F1 As1 F1 178.9(2) 10 . ?

loop_
_geom_bond_atom_site_label_1
_geom_bond_atom_site_label_2
_geom_bond_distance
_geom_bond_site_symmetry_2
_geom_bond_publ_flag
Au1 C3 2.043(3) 9_565 ?
Au1 C3 2.043(3) . ?
Au1 Au1 3.1871(2) 3_554 ?
Au1 Au1 3.1871(2) 3 ?
N1 C3 1.316(5) . ?
N1 C1 1.457(5) . ?
N1 H1 0.8800 . ?
N2 C3 1.330(5) . ?
N2 C2 1.461(5) . ?
N2 H2 0.8800 . ?
C1 H1A 0.9800 . ?
C1 H1B 0.9799 . ?
C2 H2A 0.9800 . ?
C2 H2B 0.9800 . ?
C4 C5 1.33(3) . ?
C4 H4 0.9423 . ?
C5 C5 1.41(3) 15_665 ?
C5 H5 0.9861 . ?
C6 C7 1.30(2) . ?
C6 C6 1.51(9) 10_556 ?
C6 H6 1.0255 . ?
C7 C6 1.30(2) 2_665 ?
C7 H7 0.9904 . ?
As1 F5 1.72(3) . ?
As1 F5 1.72(3) 7 ?
As1 F4 1.696(4) . ?
As1 F2 1.701(4) . ?
As1 F3 1.714(3) 7 ?
As1 F3 1.714(3) . ?
As1 F6 1.70(2) . ?
As1 F6 1.70(2) 7 ?
As1 F1 1.722(2) 10 ?
As1 F1 1.722(2) . ?

loop_
_geom_hbond_atom_site_label_D
_geom_hbond_atom_site_label_H
_geom_hbond_atom_site_label_A
_geom_hbond_distance_DH
_geom_hbond_distance_HA
_geom_hbond_distance_DA
_geom_hbond_angle_DHA
_geom_hbond_site_symmetry_A
N1 H1 F1 0.88 2.37 3.046(3) 134 12_666
N2 H2 F6 0.88 2.01 2.74(2) 140 .
N2 H2 F3 0.88 2.09 2.969(6) 173 .

loop_
_geom_torsion_atom_site_label_1
_geom_torsion_atom_site_label_2
_geom_torsion_atom_site_label_3
_geom_torsion_atom_site_label_4
_geom_torsion
_geom_torsion_site_symmetry_1
_geom_torsion_site_symmetry_2
_geom_torsion_site_symmetry_3
_geom_torsion_site_symmetry_4
_geom_torsion_publ_flag
C1 N1 C3 N2 180.0 . . . . ?
C1 N1 C3 Au1 0.0 . . . . ?
C2 N2 C3 N1 0.0 . . . . ?
C2 N2 C3 Au1 180.0 . . . . ?
C3 Au1 C3 N1 180.0 9_565 . . . ?
Au1 Au1 C3 N1 90.0 3_554 . . . ?
Au1 Au1 C3 N1 -90.0 3 . . . ?
C3 Au1 C3 N2 0.0 9_565 . . . ?
Au1 Au1 C3 N2 -90.0 3_554 . . . ?
Au1 Au1 C3 N2 90.0 3 . . . ?
C5 C4 C5 C5 0.0 7_556 . . 15_665 ?
C6 C6 C7 C6 0.000(5) 10_556 . . 2_665 ?
